data_7022407
loop_
_publ_author_name
'Massoud, Salah S.'
'Louka, Febee R.'
'Obaid, Yasser K.'
'Vicente, Ramon'
'Ribas, Joan'
'Fischer, Roland C.'
'Mautner, Franz A.'

_publ_section_title
;
 Metal ions directing the geometry and nuclearity of azido-metal(II)
 complexes derived from bis(2-(3,5-dimethyl-1H-pyrazol-1-yl)ethyl)amine.
;
_journal_issue 11
_journal_name_full 'Dalton transactions (Cambridge, England : 2003)'
_journal_page_first 3968
_journal_page_last 3978
_journal_paper_doi 10.1039/c2dt32540c
_journal_volume 42
_journal_year 2013
_chemical_formula_moiety 'C14 H23 N8 Zn, Cl O4'
_chemical_formula_sum 'C14 H23 Cl N8 O4 Zn'
_chemical_formula_weight 468.24
_chemical_name_common '[Zn(bedmpza)(N3)]ClO4'
_chemical_name_systematic
;
?
;
_space_group_IT_number 2
_symmetry_cell_setting triclinic
_symmetry_space_group_name_Hall '-P 1'
_symmetry_space_group_name_H-M 'P -1'
_atom_sites_solution_hydrogens geom
_atom_sites_solution_primary direct
_atom_sites_solution_secondary difmap
_audit_creation_method SHELXL-97
_cell_angle_alpha 96.80(2)
_cell_angle_beta 93.16(2)
_cell_angle_gamma 99.02(2)
_cell_formula_units_Z 2
_cell_length_a 7.1519(12)
_cell_length_b 11.1050(13)
_cell_length_c 12.5115(14)
_cell_measurement_reflns_used 2200
_cell_measurement_temperature 100(2)
_cell_measurement_theta_max 25.00
_cell_measurement_theta_min 1.70
_cell_volume 971.7(2)
_computing_cell_refinement 'Bruker SAINT'
_computing_data_collection 'Bruker SMART'
_computing_data_reduction 'Bruker SAINT'
_computing_structure_refinement 'SHELXL-97 (Sheldrick, 2008)'
_computing_structure_solution 'SHELXS-97 (Sheldrick, 2008)'
_diffrn_ambient_temperature 100(2)
_diffrn_measured_fraction_theta_full 0.981
_diffrn_measured_fraction_theta_max 0.981
_diffrn_measurement_device_type 'Bruker CCD'
_diffrn_measurement_method \w-scans
_diffrn_radiation_monochromator graphite
_diffrn_radiation_source 'fine-focus sealed tube'
_diffrn_radiation_type MoK\a
_diffrn_radiation_wavelength 0.71073
_diffrn_reflns_av_R_equivalents 0.0317
_diffrn_reflns_av_sigmaI/netI 0.0483
_diffrn_reflns_limit_h_max 8
_diffrn_reflns_limit_h_min -8
_diffrn_reflns_limit_k_max 13
_diffrn_reflns_limit_k_min -13
_diffrn_reflns_limit_l_max 15
_diffrn_reflns_limit_l_min -15
_diffrn_reflns_number 7597
_diffrn_reflns_theta_full 26.35
_diffrn_reflns_theta_max 26.35
_diffrn_reflns_theta_min 1.64
_exptl_absorpt_coefficient_mu 1.441
_exptl_absorpt_correction_T_max 0.7714
_exptl_absorpt_correction_T_min 0.6251
_exptl_absorpt_correction_type multi-scan
_exptl_absorpt_process_details SADABS
_exptl_crystal_colour colorless
_exptl_crystal_density_diffrn 1.600
_exptl_crystal_density_method 'not measured'
_exptl_crystal_description irregular
_exptl_crystal_F_000 484
_exptl_crystal_size_max 0.36
_exptl_crystal_size_mid 0.25
_exptl_crystal_size_min 0.19
_refine_diff_density_max 1.346
_refine_diff_density_min -0.646
_refine_diff_density_rms 0.105
_refine_ls_extinction_method none
_refine_ls_goodness_of_fit_ref 1.091
_refine_ls_matrix_type full
_refine_ls_number_parameters 260
_refine_ls_number_reflns 3890
_refine_ls_number_restraints 1
_refine_ls_restrained_S_all 1.090
_refine_ls_R_factor_all 0.0563
_refine_ls_R_factor_gt 0.0490
_refine_ls_shift/su_max 0.000
_refine_ls_shift/su_mean 0.000
_refine_ls_structure_factor_coef Fsqd
_refine_ls_weighting_details 'calc w=1/[\s^2^(Fo^2^)+(0.0607P)^2^+1.2260P] where P=(Fo^2^+2Fc^2^)/3'
_refine_ls_weighting_scheme calc
_refine_ls_wR_factor_gt 0.1178
_refine_ls_wR_factor_ref 0.1211
_reflns_number_gt 3395
_reflns_number_total 3890
_reflns_threshold_expression >2sigma(I)
_cod_data_source_file c2dt32540c.txt
_cod_data_source_block s2227h
_cod_depositor_comments
;
The following automatic conversions were performed:

'_symmetry_cell_setting' value 'Triclinic' changed to 'triclinic'
according to /home/saulius/struct/CIF-dictionaries/cif_core.dic
dictionary named 'cif_core.dic' version 2.4.2 from 2011-04-26.

Automatic conversion script
Id: cif_fix_values 1891 2012-01-12 08:04:46Z andrius 
;
_cod_database_code 7022407

loop_
_symmetry_equiv_pos_as_xyz
'x, y, z'
'-x, -y, -z'

loop_
_atom_site_label
_atom_site_type_symbol
_atom_site_fract_x
_atom_site_fract_y
_atom_site_fract_z
_atom_site_U_iso_or_equiv
_atom_site_adp_type
_atom_site_occupancy
_atom_site_symmetry_multiplicity
_atom_site_calc_flag
_atom_site_refinement_flags
Zn1 Zn 0.24395(5) 0.71003(4) 0.22593(3) 0.01742(14) Uani 1 1 d .
N1 N 0.2844(4) 0.7903(3) 0.0916(2) 0.0180(6) Uani 1 1 d .
N2 N 0.2761(4) 0.9126(2) 0.0922(2) 0.0181(6) Uani 1 1 d .
N3 N 0.3502(4) 0.8617(3) 0.3353(2) 0.0192(6) Uani 1 1 d D
H3 H 0.246(4) 0.883(4) 0.368(3) 0.029 Uiso 1 1 d D
N4 N 0.5561(4) 0.6270(3) 0.3402(2) 0.0205(6) Uani 1 1 d .
N5 N 0.3963(4) 0.5882(3) 0.2711(2) 0.0201(6) Uani 1 1 d .
N11 N -0.0255(4) 0.6475(3) 0.2246(3) 0.0238(7) Uani 1 1 d .
N12 N -0.1453(4) 0.6642(3) 0.1595(2) 0.0206(6) Uani 1 1 d .
N13 N -0.2688(4) 0.6760(3) 0.1001(3) 0.0290(7) Uani 1 1 d .
C1 C 0.2723(4) 0.7424(3) -0.0125(3) 0.0175(7) Uani 1 1 d .
C2 C 0.2548(5) 0.8336(3) -0.0784(3) 0.0203(7) Uani 1 1 d .
H2 H 0.2439 0.8239 -0.1550 0.024 Uiso 1 1 calc R
C3 C 0.2566(5) 0.9407(3) -0.0095(3) 0.0199(7) Uani 1 1 d .
C4 C 0.2770(5) 0.9925(3) 0.1945(3) 0.0227(8) Uani 1 1 d .
H4A H 0.1490 0.9787 0.2216 0.034 Uiso 1 1 calc R
H4B H 0.3052 1.0794 0.1812 0.034 Uiso 1 1 calc R
C5 C 0.4209(5) 0.9703(3) 0.2803(3) 0.0214(7) Uani 1 1 d .
H5A H 0.5394 0.9572 0.2466 0.032 Uiso 1 1 calc R
H5B H 0.4513 1.0443 0.3347 0.032 Uiso 1 1 calc R
C6 C 0.2799(5) 0.6088(3) -0.0420(3) 0.0233(8) Uani 1 1 d .
H6A H 0.3954 0.5889 -0.0073 0.035 Uiso 1 1 calc R
H6B H 0.2808 0.5905 -0.1205 0.035 Uiso 1 1 calc R
H6C H 0.1683 0.5595 -0.0175 0.035 Uiso 1 1 calc R
C7 C 0.2399(5) 1.0673(3) -0.0338(3) 0.0224(7) Uani 1 1 d .
H7A H 0.1391 1.0974 0.0065 0.034 Uiso 1 1 calc R
H7B H 0.2089 1.0653 -0.1113 0.034 Uiso 1 1 calc R
H7C H 0.3606 1.1223 -0.0124 0.034 Uiso 1 1 calc R
C8 C 0.4985(5) 0.8358(3) 0.4147(3) 0.0221(7) Uani 1 1 d .
H8A H 0.4352 0.7926 0.4711 0.033 Uiso 1 1 calc R
H8B H 0.5718 0.9147 0.4503 0.033 Uiso 1 1 calc R
C9 C 0.6349(5) 0.7579(3) 0.3628(3) 0.0219(7) Uani 1 1 d .
H9A H 0.6708 0.7886 0.2944 0.033 Uiso 1 1 calc R
H9B H 0.7519 0.7681 0.4114 0.033 Uiso 1 1 calc R
C10 C 0.6251(5) 0.5290(3) 0.3720(3) 0.0219(7) Uani 1 1 d .
C11 C 0.5065(5) 0.4253(3) 0.3226(3) 0.0234(8) Uani 1 1 d .
H11 H 0.5185 0.3425 0.3291 0.028 Uiso 1 1 calc R
C12 C 0.3659(5) 0.4651(3) 0.2614(3) 0.0209(7) Uani 1 1 d .
C13 C 0.8000(5) 0.5410(4) 0.4458(3) 0.0258(8) Uani 1 1 d .
H13A H 0.7832 0.5890 0.5145 0.039 Uiso 1 1 calc R
H13B H 0.9087 0.5828 0.4126 0.039 Uiso 1 1 calc R
H13C H 0.8230 0.4591 0.4588 0.039 Uiso 1 1 calc R
C14 C 0.2024(5) 0.3902(3) 0.1912(3) 0.0278(8) Uani 1 1 d .
H14A H 0.0940 0.4343 0.1925 0.042 Uiso 1 1 calc R
H14B H 0.1671 0.3110 0.2181 0.042 Uiso 1 1 calc R
H14C H 0.2391 0.3762 0.1170 0.042 Uiso 1 1 calc R
Cl1 Cl 0.05271(12) 0.86355(8) 0.61182(7) 0.0226(2) Uani 1 1 d .
O1 O -0.1475(4) 0.8277(3) 0.6214(2) 0.0325(7) Uani 1 1 d .
O2 O 0.1168(4) 0.9800(3) 0.6770(2) 0.0357(7) Uani 1 1 d .
O3 O 0.1558(5) 0.7734(3) 0.6479(2) 0.0400(7) Uani 1 1 d .
O4 O 0.0827(4) 0.8724(3) 0.5002(2) 0.0415(8) Uani 1 1 d .

loop_
_atom_site_aniso_label
_atom_site_aniso_U_11
_atom_site_aniso_U_22
_atom_site_aniso_U_33
_atom_site_aniso_U_23
_atom_site_aniso_U_13
_atom_site_aniso_U_12
Zn1 0.0116(2) 0.0197(2) 0.0200(2) 0.00210(15) -0.00051(14) 0.00049(14)
N1 0.0145(14) 0.0173(14) 0.0212(15) -0.0001(11) 0.0012(11) 0.0018(11)
N2 0.0153(14) 0.0163(14) 0.0230(15) 0.0034(12) 0.0001(11) 0.0034(11)
N3 0.0122(14) 0.0241(15) 0.0213(15) 0.0002(12) 0.0005(11) 0.0049(11)
N4 0.0125(14) 0.0234(15) 0.0242(16) 0.0015(12) -0.0020(12) 0.0013(11)
N5 0.0145(14) 0.0224(15) 0.0226(15) 0.0010(12) -0.0031(11) 0.0032(11)
N11 0.0104(14) 0.0330(17) 0.0278(17) 0.0084(14) -0.0009(12) 0.0004(12)
N12 0.0169(15) 0.0142(14) 0.0285(17) -0.0011(12) 0.0029(13) -0.0012(11)
N13 0.0232(17) 0.0250(17) 0.0378(19) 0.0021(14) -0.0079(14) 0.0054(13)
C1 0.0102(15) 0.0190(17) 0.0212(18) -0.0006(13) -0.0014(12) -0.0007(12)
C2 0.0161(17) 0.0239(18) 0.0207(18) 0.0036(14) -0.0013(13) 0.0029(13)
C3 0.0107(15) 0.0216(17) 0.0267(19) 0.0026(14) 0.0008(13) 0.0013(13)
C4 0.0201(18) 0.0184(17) 0.028(2) -0.0030(14) 0.0026(14) 0.0042(14)
C5 0.0191(17) 0.0208(17) 0.0226(18) -0.0003(14) -0.0008(14) 0.0007(13)
C6 0.0225(18) 0.0207(18) 0.0242(19) -0.0032(14) -0.0035(14) 0.0018(14)
C7 0.0170(17) 0.0209(18) 0.030(2) 0.0057(15) 0.0014(14) 0.0033(13)
C8 0.0231(18) 0.0251(18) 0.0177(17) -0.0002(14) -0.0005(14) 0.0051(14)
C9 0.0123(16) 0.0235(18) 0.028(2) -0.0012(15) -0.0016(14) 0.0015(13)
C10 0.0177(17) 0.0290(19) 0.0209(18) 0.0054(15) 0.0039(14) 0.0076(14)
C11 0.0227(18) 0.0236(18) 0.0248(19) 0.0053(15) 0.0034(15) 0.0044(14)
C12 0.0168(17) 0.0236(18) 0.0225(18) 0.0053(14) 0.0034(14) 0.0021(14)
C13 0.0216(18) 0.031(2) 0.026(2) 0.0052(16) -0.0023(15) 0.0063(15)
C14 0.0241(19) 0.0212(18) 0.036(2) 0.0056(16) -0.0042(16) -0.0009(15)
Cl1 0.0166(4) 0.0294(5) 0.0215(4) 0.0010(3) 0.0023(3) 0.0042(3)
O1 0.0198(13) 0.0359(15) 0.0353(16) -0.0097(12) 0.0072(11) -0.0061(11)
O2 0.0227(14) 0.0309(15) 0.0485(18) -0.0047(13) 0.0008(13) -0.0027(11)
O3 0.0469(19) 0.0390(17) 0.0370(17) 0.0024(13) -0.0056(14) 0.0212(14)
O4 0.0349(17) 0.067(2) 0.0285(16) 0.0136(15) 0.0126(13) 0.0172(15)

loop_
_atom_type_symbol
_atom_type_description
_atom_type_scat_dispersion_real
_atom_type_scat_dispersion_imag
_atom_type_scat_source
C C 0.0033 0.0016 'International Tables Vol C Tables 4.2.6.8 and 6.1.1.4'
H H 0.0000 0.0000 'International Tables Vol C Tables 4.2.6.8 and 6.1.1.4'
N N 0.0061 0.0033 'International Tables Vol C Tables 4.2.6.8 and 6.1.1.4'
O O 0.0106 0.0060 'International Tables Vol C Tables 4.2.6.8 and 6.1.1.4'
Cl Cl 0.1484 0.1585 'International Tables Vol C Tables 4.2.6.8 and 6.1.1.4'
Zn Zn 0.2839 1.4301 'International Tables Vol C Tables 4.2.6.8 and 6.1.1.4'

loop_
_geom_angle_atom_site_label_1
_geom_angle_atom_site_label_2
_geom_angle_atom_site_label_3
_geom_angle
N11 Zn1 N5 110.66(12)
N11 Zn1 N1 107.35(12)
N5 Zn1 N1 123.10(12)
N11 Zn1 N3 116.87(13)
N5 Zn1 N3 101.38(12)
N1 Zn1 N3 97.26(12)
C1 N1 N2 106.1(3)
C1 N1 Zn1 131.2(2)
N2 N1 Zn1 120.4(2)
C3 N2 N1 110.7(3)
C3 N2 C4 128.6(3)
N1 N2 C4 120.5(3)
C5 N3 C8 111.7(3)
C5 N3 Zn1 111.6(2)
C8 N3 Zn1 112.2(2)
C10 N4 N5 110.2(3)
C10 N4 C9 129.4(3)
N5 N4 C9 120.1(3)
C12 N5 N4 106.4(3)
C12 N5 Zn1 133.3(2)
N4 N5 Zn1 119.6(2)
N12 N11 Zn1 125.2(2)
N13 N12 N11 175.8(3)
N1 C1 C2 110.0(3)
N1 C1 C6 119.9(3)
C2 C1 C6 130.1(3)
C3 C2 C1 106.1(3)
C3 C2 H2 127.0
C1 C2 H2 127.0
N2 C3 C2 107.0(3)
N2 C3 C7 122.7(3)
C2 C3 C7 130.3(3)
N2 C4 C5 113.1(3)
N2 C4 H4A 109.0
C5 C4 H4A 109.0
N2 C4 H4B 109.0
C5 C4 H4B 109.0
H4A C4 H4B 107.8
N3 C5 C4 112.2(3)
N3 C5 H5A 109.2
C4 C5 H5A 109.2
N3 C5 H5B 109.2
C4 C5 H5B 109.2
H5A C5 H5B 107.9
C1 C6 H6A 109.5
C1 C6 H6B 109.5
H6A C6 H6B 109.5
C1 C6 H6C 109.5
H6A C6 H6C 109.5
H6B C6 H6C 109.5
C3 C7 H7A 109.5
C3 C7 H7B 109.5
H7A C7 H7B 109.5
C3 C7 H7C 109.5
H7A C7 H7C 109.5
H7B C7 H7C 109.5
N3 C8 C9 113.0(3)
N3 C8 H8A 109.0
C9 C8 H8A 109.0
N3 C8 H8B 109.0
C9 C8 H8B 109.0
H8A C8 H8B 107.8
N4 C9 C8 113.6(3)
N4 C9 H9A 108.8
C8 C9 H9A 108.8
N4 C9 H9B 108.8
C8 C9 H9B 108.8
H9A C9 H9B 107.7
N4 C10 C11 106.9(3)
N4 C10 C13 123.1(3)
C11 C10 C13 130.0(3)
C10 C11 C12 106.8(3)
C10 C11 H11 126.6
C12 C11 H11 126.6
N5 C12 C11 109.7(3)
N5 C12 C14 121.5(3)
C11 C12 C14 128.8(3)
C10 C13 H13A 109.5
C10 C13 H13B 109.5
H13A C13 H13B 109.5
C10 C13 H13C 109.5
H13A C13 H13C 109.5
H13B C13 H13C 109.5
C12 C14 H14A 109.5
C12 C14 H14B 109.5
H14A C14 H14B 109.5
C12 C14 H14C 109.5
H14A C14 H14C 109.5
H14B C14 H14C 109.5
O3 Cl1 O4 108.92(18)
O3 Cl1 O2 109.38(18)
O4 Cl1 O2 110.79(19)
O3 Cl1 O1 110.30(19)
O4 Cl1 O1 108.50(18)
O2 Cl1 O1 108.95(16)

loop_
_geom_bond_atom_site_label_1
_geom_bond_atom_site_label_2
_geom_bond_distance
Zn1 N11 1.942(3)
Zn1 N5 1.978(3)
Zn1 N1 2.008(3)
Zn1 N3 2.056(3)
N1 C1 1.341(4)
N1 N2 1.368(4)
N2 C3 1.351(5)
N2 C4 1.467(4)
N3 C5 1.493(4)
N3 C8 1.497(4)
N4 C10 1.355(4)
N4 N5 1.374(4)
N4 C9 1.462(4)
N5 C12 1.340(4)
N11 N12 1.200(4)
N12 N13 1.156(4)
C1 C2 1.394(5)
C1 C6 1.496(5)
C2 C3 1.382(5)
C2 H2 0.9500
C3 C7 1.494(5)
C4 C5 1.514(5)
C4 H4A 0.9900
C4 H4B 0.9900
C5 H5A 0.9900
C5 H5B 0.9900
C6 H6A 0.9800
C6 H6B 0.9800
C6 H6C 0.9800
C7 H7A 0.9800
C7 H7B 0.9800
C7 H7C 0.9800
C8 C9 1.525(5)
C8 H8A 0.9900
C8 H8B 0.9900
C9 H9A 0.9900
C9 H9B 0.9900
C10 C11 1.377(5)
C10 C13 1.492(5)
C11 C12 1.388(5)
C11 H11 0.9500
C12 C14 1.496(5)
C13 H13A 0.9800
C13 H13B 0.9800
C13 H13C 0.9800
C14 H14A 0.9800
C14 H14B 0.9800
C14 H14C 0.9800
Cl1 O3 1.432(3)
Cl1 O4 1.437(3)
Cl1 O2 1.438(3)
Cl1 O1 1.441(3)

loop_
_geom_torsion_atom_site_label_1
_geom_torsion_atom_site_label_2
_geom_torsion_atom_site_label_3
_geom_torsion_atom_site_label_4
_geom_torsion
C1 N1 N2 C3 0.8(3)
C1 N1 N2 C4 177.2(3)
C10 N4 N5 C12 0.6(4)
C9 N4 N5 C12 176.2(3)
N2 N1 C1 C2 -0.5(4)
N2 N1 C1 C6 179.2(3)
N1 C1 C2 C3 0.0(4)
C6 C1 C2 C3 -179.6(3)
N1 N2 C3 C2 -0.8(4)
C4 N2 C3 C2 -176.9(3)
N1 N2 C3 C7 178.8(3)
C4 N2 C3 C7 2.7(5)
C1 C2 C3 N2 0.5(4)
C1 C2 C3 C7 -179.1(3)
C3 N2 C4 C5 -140.7(3)
N1 N2 C4 C5 43.5(4)
C8 N3 C5 C4 176.2(3)
N2 C4 C5 N3 -80.7(4)
C5 N3 C8 C9 -84.5(4)
C10 N4 C9 C8 -124.4(4)
N5 N4 C9 C8 60.9(4)
N3 C8 C9 N4 -78.2(4)
N5 N4 C10 C11 -0.3(4)
C9 N4 C10 C11 -175.3(3)
N5 N4 C10 C13 178.9(3)
C9 N4 C10 C13 3.8(5)
N4 C10 C11 C12 -0.2(4)
C13 C10 C11 C12 -179.3(3)
N4 N5 C12 C11 -0.7(4)
N4 N5 C12 C14 -179.8(3)
C10 C11 C12 N5 0.6(4)
C10 C11 C12 C14 179.5(4)
